data_7232440
loop_
_publ_author_name
'Liu, Meiying'
'Yu, Haiyang'
'Liu, Zhiliang'

_publ_section_title
;
 A pair of homochiral trinuclear Zn(ii) clusters exhibiting unusual
 ferroelectric behaviour at high temperature
;
_journal_issue 14
_journal_name_full CrystEngComm
_journal_page_first 2355
_journal_paper_doi 10.1039/C9CE00034H
_journal_volume 21
_journal_year 2019
_chemical_absolute_configuration ad
_chemical_formula_moiety 'C40 H44 N2 O12 Zn3'
_chemical_formula_sum 'C40 H44 N2 O12 Zn3'
_chemical_formula_weight 940.88
_space_group_crystal_system monoclinic
_space_group_IT_number 4
_space_group_name_Hall 'P 2yb'
_space_group_name_H-M_alt 'P 1 21 1'
_symmetry_space_group_name_Hall 'P 2yb'
_symmetry_space_group_name_H-M 'P 1 21 1'
_atom_sites_solution_hydrogens geom
_atom_sites_solution_primary direct
_atom_sites_solution_secondary difmap
_audit_creation_date 2017-09-20
_audit_creation_method
;
Olex2 1.2
(compiled 2017.03.28 svn.r3405 for OlexSys, GUI svn.r5335)
;
_audit_update_record
;
2019-01-07 deposited with the CCDC.    2019-02-25 downloaded from the CCDC.
;
_cell_angle_alpha 90.00
_cell_angle_beta 107.323(6)
_cell_angle_gamma 90.00
_cell_formula_units_Z 2
_cell_length_a 10.5958(17)
_cell_length_b 17.944(2)
_cell_length_c 11.8027(19)
_cell_measurement_reflns_used 9909
_cell_measurement_temperature 293(2)
_cell_measurement_theta_max 28.07
_cell_measurement_theta_min 3.04
_cell_volume 2142.3(5)
_computing_molecular_graphics 'Olex2 (Dolomanov et al., 2009)'
_computing_publication_material 'Olex2 (Dolomanov et al., 2009)'
_computing_structure_refinement 'XL (Sheldrick, 2008)'
_computing_structure_solution 'SHELXS-97 (Sheldrick, 1990)'
_diffrn_ambient_temperature 293.15
_diffrn_measured_fraction_theta_full 0.998
_diffrn_measured_fraction_theta_max 0.998
_diffrn_measurement_device_type 'Bruker APEX-II CCD'
_diffrn_measurement_method '\f and \w scans'
_diffrn_radiation_monochromator graphite
_diffrn_radiation_type MoK\a
_diffrn_radiation_wavelength 0.71073
_diffrn_reflns_av_R_equivalents 0.0259
_diffrn_reflns_av_unetI/netI 0.0340
_diffrn_reflns_limit_h_max 12
_diffrn_reflns_limit_h_min -12
_diffrn_reflns_limit_k_max 21
_diffrn_reflns_limit_k_min -21
_diffrn_reflns_limit_l_max 14
_diffrn_reflns_limit_l_min -14
_diffrn_reflns_number 31417
_diffrn_reflns_theta_full 25.20
_diffrn_reflns_theta_max 25.20
_diffrn_reflns_theta_min 2.90
_diffrn_source 'fine-focus sealed tube'
_diffrn_standards_number 0
_exptl_absorpt_coefficient_mu 1.727
_exptl_absorpt_correction_T_max 0.7457
_exptl_absorpt_correction_T_min 0.6050
_exptl_absorpt_correction_type multi-scan
_exptl_absorpt_process_details
;
SADABS-2014/5 (Bruker,2014/5) was used for absorption correction.
wR2(int) was 0.0892 before and 0.0764 after correction.
The Ratio of minimum to maximum transmission is 0.8629.
The \l/2 correction factor is Not present.
;
_exptl_crystal_colour yellow
_exptl_crystal_density_diffrn 1.459
_exptl_crystal_density_method 'not measured'
_exptl_crystal_description block
_exptl_crystal_F_000 968
_exptl_crystal_size_max 0.03
_exptl_crystal_size_mid 0.02
_exptl_crystal_size_min 0.01
_refine_diff_density_max 0.583
_refine_diff_density_min -2.686
_refine_diff_density_rms 0.151
_refine_ls_abs_structure_details 'Flack H D (1983), Acta Cryst. A39, 876-881'
_refine_ls_abs_structure_Flack 0.08(2)
_refine_ls_extinction_method none
_refine_ls_goodness_of_fit_ref 1.069
_refine_ls_hydrogen_treatment constr
_refine_ls_matrix_type full
_refine_ls_number_parameters 522
_refine_ls_number_reflns 7681
_refine_ls_number_restraints 1
_refine_ls_restrained_S_all 1.068
_refine_ls_R_factor_all 0.0692
_refine_ls_R_factor_gt 0.0658
_refine_ls_shift/su_max 0.001
_refine_ls_shift/su_mean 0.000
_refine_ls_structure_factor_coef Fsqd
_refine_ls_weighting_details 'calc w=1/[\s^2^(Fo^2^)+(0.1521P)^2^+2.6051P] where P=(Fo^2^+2Fc^2^)/3'
_refine_ls_weighting_scheme calc
_refine_ls_wR_factor_gt 0.1942
_refine_ls_wR_factor_ref 0.1991
_reflns_number_gt 7253
_reflns_number_total 7681
_reflns_threshold_expression >2sigma(I)
_cod_data_source_file c9ce00034h2.cif
_cod_data_source_block mo_170405a_0m-auto
_cod_depositor_comments 'Adding full bibliography for 7232439--7232440.cif.'
_cod_original_cell_volume 2142.2(6)
_cod_database_code 7232440
_olex2_refinement_description
;
1. Fixed Uiso
 At 1.2 times of:
  All C(H) groups
 At 1.5 times of:
  All C(H,H,H) groups
2.a Ternary CH refined with riding coordinates:
 C15(H15), C33(H33)
2.b Aromatic/amide H refined with riding coordinates:
 C10(H10), C11(H11), C12(H12), C13(H13), C14(H14), C8(H8), C32(H32), C40(H40),
 C39(H39), C38(H38), C37(H37), C36(H36), C29(H29), C28(H28), C27(H27), C3(H3),
 C4(H4), C5(H5)
2.c Idealised Me refined as rotating group:
 C16(H16A,H16B,H16C), C18(H18A,H18B,H18C), C34(H34A,H34B,H34C), C25(H25A,H25B,
 H25C), C22(H22A,H22B,H22C), C24(H24A,H24B,H24C), C20(H20A,H20B,H20C), C1(H1A,
 H1B,H1C)
;
_olex2_submission_special_instructions 'No special instructions were received'

loop_
_space_group_symop_id
_space_group_symop_operation_xyz
1 'x, y, z'
2 '-x, y+1/2, -z'

loop_
_atom_site_label
_atom_site_type_symbol
_atom_site_fract_x
_atom_site_fract_y
_atom_site_fract_z
_atom_site_U_iso_or_equiv
_atom_site_adp_type
_atom_site_occupancy
_atom_site_calc_flag
_atom_site_refinement_flags_posn
Zn1 Zn 0.46144(7) 0.40353(4) 0.36924(6) 0.0294(2) Uani 1 d .
Zn2 Zn 0.57774(13) 0.47646(8) 0.65931(12) 0.0646(3) Uani 1 d .
Zn3 Zn 0.66490(8) 0.54212(4) 0.95196(7) 0.0340(2) Uani 1 d .
N1 N 0.3970(5) 0.4434(3) 0.2017(5) 0.0312(12) Uani 1 d .
O2 O 0.4862(5) 0.4995(2) 0.4487(4) 0.0318(10) Uani 1 d .
O5 O 0.4090(6) 0.3863(3) 0.5960(5) 0.0528(14) Uani 1 d .
O4 O 0.3363(5) 0.3415(3) 0.4160(5) 0.0449(12) Uani 1 d .
O7 O 0.6413(6) 0.3964(3) 0.8329(5) 0.0484(13) Uani 1 d .
O8 O 0.6795(6) 0.4419(3) 1.0129(5) 0.0483(13) Uani 1 d .
O11 O 0.7288(5) 0.5509(3) 0.8126(4) 0.0362(10) Uani 1 d .
O12 O 0.7823(5) 0.5454(3) 0.6149(4) 0.0431(12) Uani 1 d .
O9 O 0.4876(6) 0.5801(4) 0.9311(5) 0.0586(17) Uani 1 d .
O10 O 0.4320(6) 0.5258(3) 0.7565(5) 0.0503(13) Uani 1 d .
O6 O 0.6964(6) 0.3886(3) 0.5823(5) 0.0455(13) Uani 1 d .
O3 O 0.6308(5) 0.3516(3) 0.3957(5) 0.0424(12) Uani 1 d .
O1 O 0.5151(6) 0.6146(3) 0.5822(4) 0.0404(12) Uani 1 d .
C31 C 0.8151(6) 0.6002(4) 0.8011(6) 0.0323(14) Uani 1 d .
N2 N 0.7943(6) 0.6170(4) 1.0515(5) 0.0380(13) Uani 1 d .
C15 C 0.3780(7) 0.3925(4) 0.0971(6) 0.0340(15) Uani 1 d .
H15 H 0.4460 0.4051 0.0594 0.041 Uiso 1 calc R
C16 C 0.3995(11) 0.3133(5) 0.1363(8) 0.057(2) Uani 1 d .
H16A H 0.4915 0.3054 0.1765 0.085 Uiso 1 calc GR
H16B H 0.3721 0.2812 0.0684 0.085 Uiso 1 calc GR
H16C H 0.3485 0.3024 0.1893 0.085 Uiso 1 calc GR
C9 C 0.2423(6) 0.4049(4) 0.0038(6) 0.0362(14) Uani 1 d .
C10 C 0.2357(11) 0.4005(8) -0.1151(8) 0.071(3) Uani 1 d .
H10 H 0.3122 0.3956 -0.1378 0.085 Uiso 1 calc R
C11 C 0.1099(18) 0.4036(12) -0.2010(12) 0.120(6) Uani 1 d .
H11 H 0.1029 0.3962 -0.2806 0.145 Uiso 1 calc R
C12 C 0.0038(14) 0.4169(12) -0.1699(17) 0.133(8) Uani 1 d .
H12 H -0.0763 0.4249 -0.2280 0.159 Uiso 1 calc R
C13 C 0.0094(11) 0.4192(10) -0.0500(15) 0.099(5) Uani 1 d .
H13 H -0.0681 0.4236 -0.0287 0.119 Uiso 1 calc R
C14 C 0.1304(9) 0.4148(7) 0.0373(10) 0.064(3) Uani 1 d .
H14 H 0.1354 0.4187 0.1171 0.077 Uiso 1 calc R
C8 C 0.3797(7) 0.5104(4) 0.1818(6) 0.0342(14) Uani 1 d .
H8 H 0.3538 0.5245 0.1024 0.041 Uiso 1 calc R
C6 C 0.3953(7) 0.5715(4) 0.2696(7) 0.0346(14) Uani 1 d .
C7 C 0.4483(6) 0.5639(3) 0.3896(6) 0.0282(13) Uani 1 d .
C17 C 0.3366(7) 0.3442(4) 0.5211(7) 0.0378(15) Uani 1 d .
C18 C 0.2420(12) 0.2932(6) 0.5580(11) 0.073(3) Uani 1 d .
H18A H 0.2484 0.3021 0.6398 0.110 Uiso 1 calc GR
H18B H 0.2643 0.2422 0.5483 0.110 Uiso 1 calc GR
H18C H 0.1533 0.3029 0.5095 0.110 Uiso 1 calc GR
C23 C 0.6672(7) 0.3894(4) 0.9397(6) 0.0356(16) Uani 1 d .
C30 C 0.8783(7) 0.6540(4) 0.8865(7) 0.0372(15) Uani 1 d .
C32 C 0.8670(7) 0.6580(4) 1.0027(7) 0.0416(16) Uani 1 d .
H32 H 0.9178 0.6945 1.0513 0.050 Uiso 1 calc R
C33 C 0.8057(8) 0.6322(5) 1.1784(6) 0.0426(17) Uani 1 d .
H33 H 0.8252 0.6853 1.1933 0.051 Uiso 1 calc R
C34 C 0.6743(10) 0.6164(8) 1.1994(8) 0.073(3) Uani 1 d .
H34A H 0.6038 0.6302 1.1303 0.109 Uiso 1 calc GR
H34B H 0.6676 0.6448 1.2664 0.109 Uiso 1 calc GR
H34C H 0.6680 0.5643 1.2150 0.109 Uiso 1 calc GR
C35 C 0.9184(8) 0.5884(5) 1.2594(7) 0.0431(17) Uani 1 d .
C40 C 0.9286(10) 0.5131(6) 1.2527(9) 0.062(2) Uani 1 d .
H40 H 0.8637 0.4871 1.1960 0.075 Uiso 1 calc R
C39 C 1.0347(15) 0.4734(8) 1.3291(12) 0.089(4) Uani 1 d .
H39 H 1.0399 0.4219 1.3233 0.107 Uiso 1 calc R
C38 C 1.1337(10) 0.5135(10) 1.4152(11) 0.080(4) Uani 1 d .
H38 H 1.2056 0.4886 1.4657 0.095 Uiso 1 calc R
C37 C 1.1220(10) 0.5909(11) 1.4234(12) 0.089(5) Uani 1 d .
H37 H 1.1832 0.6181 1.4816 0.107 Uiso 1 calc R
C36 C 1.0160(10) 0.6259(7) 1.3420(8) 0.063(2) Uani 1 d .
H36 H 1.0112 0.6776 1.3439 0.075 Uiso 1 calc R
C29 C 0.9639(8) 0.7060(5) 0.8592(8) 0.0469(19) Uani 1 d .
H29 H 1.0037 0.7421 0.9150 0.056 Uiso 1 calc R
C28 C 0.9904(8) 0.7048(5) 0.7511(9) 0.052(2) Uani 1 d .
H28 H 1.0483 0.7392 0.7348 0.063 Uiso 1 calc R
C27 C 0.9300(7) 0.6521(5) 0.6686(8) 0.0453(18) Uani 1 d .
H27 H 0.9459 0.6518 0.5952 0.054 Uiso 1 calc R
C26 C 0.8470(7) 0.6000(4) 0.6919(6) 0.0348(14) Uani 1 d .
C25 C 0.8081(10) 0.5411(7) 0.5050(7) 0.058(2) Uani 1 d .
H25A H 0.8035 0.5901 0.4713 0.088 Uiso 1 calc GR
H25B H 0.7437 0.5095 0.4524 0.088 Uiso 1 calc GR
H25C H 0.8948 0.5209 0.5164 0.088 Uiso 1 calc GR
C21 C 0.4025(8) 0.5633(5) 0.8309(7) 0.0447(18) Uani 1 d .
C22 C 0.2692(12) 0.5970(10) 0.8075(12) 0.092(5) Uani 1 d .
H22A H 0.2169 0.5854 0.7279 0.138 Uiso 1 calc GR
H22B H 0.2775 0.6501 0.8167 0.138 Uiso 1 calc GR
H22C H 0.2270 0.5773 0.8626 0.138 Uiso 1 calc GR
C24 C 0.6864(14) 0.3101(6) 0.9950(10) 0.071(3) Uani 1 d .
H24A H 0.6507 0.2739 0.9341 0.106 Uiso 1 calc GR
H24B H 0.6414 0.3067 1.0544 0.106 Uiso 1 calc GR
H24C H 0.7790 0.3008 1.0307 0.106 Uiso 1 calc GR
C19 C 0.7150(7) 0.3553(4) 0.4957(7) 0.0342(15) Uani 1 d .
C20 C 0.8448(10) 0.3167(7) 0.5138(12) 0.077(3) Uani 1 d .
H20A H 0.8886 0.3117 0.5973 0.115 Uiso 1 calc GR
H20B H 0.8990 0.3455 0.4779 0.115 Uiso 1 calc GR
H20C H 0.8299 0.2682 0.4779 0.115 Uiso 1 calc GR
C2 C 0.4644(7) 0.6290(3) 0.4630(6) 0.0280(13) Uani 1 d .
C3 C 0.4273(9) 0.6981(4) 0.4142(7) 0.0441(17) Uani 1 d .
H3 H 0.4387 0.7397 0.4633 0.053 Uiso 1 calc R
C4 C 0.3719(11) 0.7065(5) 0.2901(8) 0.057(2) Uani 1 d .
H4 H 0.3452 0.7530 0.2565 0.068 Uiso 1 calc R
C5 C 0.3589(10) 0.6434(4) 0.2207(7) 0.050(2) Uani 1 d .
H5 H 0.3249 0.6482 0.1388 0.061 Uiso 1 calc R
C1 C 0.5231(9) 0.6779(4) 0.6595(7) 0.0467(19) Uani 1 d .
H1A H 0.5793 0.7152 0.6416 0.070 Uiso 1 calc GR
H1B H 0.5591 0.6624 0.7406 0.070 Uiso 1 calc GR
H1C H 0.4363 0.6982 0.6477 0.070 Uiso 1 calc GR

loop_
_atom_site_aniso_label
_atom_site_aniso_U_11
_atom_site_aniso_U_22
_atom_site_aniso_U_33
_atom_site_aniso_U_23
_atom_site_aniso_U_13
_atom_site_aniso_U_12
Zn1 0.0372(4) 0.0230(3) 0.0228(4) -0.0005(3) 0.0010(3) 0.0014(3)
Zn2 0.0724(7) 0.0642(7) 0.0543(6) -0.0030(5) 0.0142(5) -0.0022(6)
Zn3 0.0378(4) 0.0417(4) 0.0238(4) -0.0031(3) 0.0112(3) -0.0048(3)
N1 0.027(3) 0.038(3) 0.023(3) 0.001(2) 0.000(2) 0.001(2)
O2 0.040(2) 0.019(2) 0.032(2) 0.0006(18) 0.004(2) 0.0043(18)
O5 0.063(3) 0.047(3) 0.042(3) -0.004(2) 0.005(3) -0.022(3)
O4 0.053(3) 0.036(3) 0.044(3) -0.004(2) 0.013(2) -0.010(2)
O7 0.062(3) 0.043(3) 0.035(3) 0.001(3) 0.007(2) -0.002(3)
O8 0.062(3) 0.050(3) 0.036(3) 0.006(3) 0.020(3) -0.002(3)
O11 0.041(2) 0.042(3) 0.025(2) 0.001(2) 0.0084(18) -0.009(2)
O12 0.057(3) 0.051(3) 0.025(2) -0.006(2) 0.017(2) -0.014(3)
O9 0.039(3) 0.097(5) 0.041(3) -0.008(3) 0.012(2) 0.009(3)
O10 0.052(3) 0.056(3) 0.047(3) -0.007(3) 0.022(3) -0.005(3)
O6 0.052(3) 0.040(3) 0.039(3) -0.003(2) 0.006(2) 0.006(2)
O3 0.040(3) 0.039(3) 0.039(3) -0.007(2) -0.002(2) 0.009(2)
O1 0.065(3) 0.024(2) 0.027(3) -0.003(2) 0.006(2) -0.004(2)
C31 0.025(3) 0.042(4) 0.027(3) 0.005(3) 0.004(2) -0.003(3)
N2 0.045(3) 0.039(3) 0.027(3) -0.005(2) 0.006(2) 0.003(3)
C15 0.036(3) 0.041(4) 0.022(3) -0.004(3) 0.003(3) 0.003(3)
C16 0.082(6) 0.043(5) 0.032(4) -0.006(3) -0.002(4) 0.007(4)
C9 0.032(3) 0.039(3) 0.029(3) -0.009(3) -0.005(2) -0.003(3)
C10 0.069(6) 0.098(8) 0.035(4) -0.016(6) -0.002(4) 0.017(6)
C11 0.118(12) 0.145(14) 0.060(8) -0.040(10) -0.032(8) 0.013(12)
C12 0.058(7) 0.162(17) 0.126(14) -0.065(12) -0.052(8) 0.054(9)
C13 0.041(5) 0.126(13) 0.113(12) -0.039(10) -0.005(6) 0.001(6)
C14 0.048(5) 0.080(7) 0.066(6) -0.005(5) 0.018(4) 0.003(5)
C8 0.042(3) 0.041(4) 0.012(3) 0.009(3) -0.002(2) 0.003(3)
C6 0.040(4) 0.028(3) 0.035(4) 0.001(3) 0.009(3) 0.003(3)
C7 0.029(3) 0.022(3) 0.033(3) 0.006(2) 0.008(3) 0.001(2)
C17 0.035(3) 0.030(3) 0.050(4) -0.004(3) 0.016(3) -0.003(3)
C18 0.083(7) 0.069(6) 0.083(7) -0.023(6) 0.048(6) -0.046(6)
C23 0.042(4) 0.035(4) 0.029(4) 0.006(3) 0.010(3) 0.006(3)
C30 0.034(3) 0.036(4) 0.042(4) 0.001(3) 0.012(3) -0.003(3)
C32 0.043(4) 0.039(4) 0.036(4) -0.008(3) 0.001(3) -0.006(3)
C33 0.054(4) 0.051(4) 0.024(3) -0.006(3) 0.012(3) 0.003(3)
C34 0.065(6) 0.130(10) 0.026(4) 0.004(5) 0.017(4) 0.036(6)
C35 0.045(4) 0.059(5) 0.030(4) -0.004(3) 0.018(3) 0.000(3)
C40 0.064(6) 0.074(6) 0.044(5) -0.002(4) 0.011(4) 0.016(5)
C39 0.119(10) 0.087(8) 0.076(8) 0.012(7) 0.053(8) 0.039(8)
C38 0.043(5) 0.135(12) 0.059(6) 0.017(7) 0.012(5) 0.026(6)
C37 0.035(5) 0.155(15) 0.072(7) 0.015(8) 0.006(5) -0.004(7)
C36 0.058(5) 0.080(7) 0.045(5) -0.004(4) 0.008(4) -0.022(5)
C29 0.043(4) 0.042(4) 0.052(5) -0.003(3) 0.008(4) -0.017(3)
C28 0.047(4) 0.046(5) 0.064(6) 0.010(4) 0.017(4) -0.012(4)
C27 0.038(4) 0.056(5) 0.048(4) 0.013(4) 0.022(3) 0.001(3)
C26 0.034(3) 0.042(4) 0.030(3) 0.004(3) 0.011(3) 0.000(3)
C25 0.067(5) 0.086(6) 0.032(4) -0.005(4) 0.030(4) -0.024(5)
C21 0.042(4) 0.051(4) 0.043(4) 0.004(3) 0.017(3) 0.004(3)
C22 0.060(7) 0.133(13) 0.077(8) 0.009(8) 0.011(6) 0.046(8)
C24 0.115(9) 0.047(5) 0.048(5) 0.003(4) 0.023(6) 0.010(5)
C19 0.036(3) 0.025(3) 0.042(4) 0.002(3) 0.013(3) 0.003(3)
C20 0.047(5) 0.085(8) 0.085(8) -0.025(6) -0.002(5) 0.021(5)
C2 0.042(3) 0.018(3) 0.021(3) 0.000(2) 0.006(3) -0.001(2)
C3 0.063(5) 0.033(4) 0.035(4) -0.005(3) 0.014(4) 0.000(3)
C4 0.092(7) 0.035(4) 0.040(4) 0.012(3) 0.014(4) 0.016(4)
C5 0.083(6) 0.026(3) 0.033(4) 0.006(3) 0.003(4) 0.005(4)
C1 0.077(6) 0.026(4) 0.036(4) -0.009(3) 0.015(4) 0.002(3)

loop_
_atom_type_symbol
_atom_type_description
_atom_type_scat_dispersion_real
_atom_type_scat_dispersion_imag
_atom_type_scat_source
C C 0.0033 0.0016 'International Tables Vol C Tables 4.2.6.8 and 6.1.1.4'
H H 0.0000 0.0000 'International Tables Vol C Tables 4.2.6.8 and 6.1.1.4'
N N 0.0061 0.0033 'International Tables Vol C Tables 4.2.6.8 and 6.1.1.4'
O O 0.0106 0.0060 'International Tables Vol C Tables 4.2.6.8 and 6.1.1.4'
Zn Zn 0.2839 1.4301 'International Tables Vol C Tables 4.2.6.8 and 6.1.1.4'

loop_
_geom_angle_atom_site_label_1
_geom_angle_atom_site_label_2
_geom_angle_atom_site_label_3
_geom_angle
O2 Zn1 N1 96.7(2)
O2 Zn1 O3 111.0(2)
O4 Zn1 N1 115.0(2)
O4 Zn1 O2 112.3(2)
O4 Zn1 O3 110.7(2)
O3 Zn1 N1 110.5(2)
O2 Zn2 O7 153.35(18)
O2 Zn2 O11 130.16(17)
O5 Zn2 O2 75.98(19)
O5 Zn2 O7 81.7(2)
O5 Zn2 O11 151.87(19)
O7 Zn2 O11 75.00(18)
O10 Zn2 O2 108.4(2)
O10 Zn2 O5 82.4(2)
O10 Zn2 O7 82.5(2)
O10 Zn2 O11 79.20(19)
O10 Zn2 O6 160.2(2)
O6 Zn2 O2 79.37(17)
O6 Zn2 O5 82.0(2)
O6 Zn2 O7 83.3(2)
O6 Zn2 O11 110.24(19)
O8 Zn3 O11 112.2(2)
O8 Zn3 O9 110.0(3)
O8 Zn3 N2 115.9(3)
O11 Zn3 N2 95.2(2)
O9 Zn3 O11 115.3(2)
O9 Zn3 N2 107.6(3)
C15 N1 Zn1 120.9(4)
C8 N1 Zn1 121.4(5)
C8 N1 C15 117.6(6)
Zn1 O2 Zn2 107.42(19)
C7 O2 Zn1 122.3(4)
C7 O2 Zn2 130.1(4)
C17 O5 Zn2 153.2(6)
C17 O4 Zn1 117.7(5)
C23 O7 Zn2 149.0(5)
C23 O8 Zn3 117.5(5)
Zn3 O11 Zn2 105.4(2)
C31 O11 Zn2 128.4(4)
C31 O11 Zn3 124.5(4)
C26 O12 C25 117.0(6)
C21 O9 Zn3 114.8(5)
C21 O10 Zn2 154.9(6)
C19 O6 Zn2 150.0(5)
C19 O3 Zn1 119.1(5)
C2 O1 C1 115.5(5)
O11 C31 C30 125.9(6)
O11 C31 C26 116.9(6)
C30 C31 C26 117.2(6)
C32 N2 Zn3 120.0(5)
C32 N2 C33 117.0(6)
C33 N2 Zn3 122.8(5)
N1 C15 H15 107.3
N1 C15 C9 111.6(5)
C16 C15 N1 110.7(6)
C16 C15 H15 107.3
C16 C15 C9 112.5(7)
C9 C15 H15 107.3
C15 C16 H16A 109.5
C15 C16 H16B 109.5
C15 C16 H16C 109.5
H16A C16 H16B 109.5
H16A C16 H16C 109.5
H16B C16 H16C 109.5
C10 C9 C15 118.0(7)
C14 C9 C15 121.0(7)
C14 C9 C10 120.8(8)
C9 C10 H10 120.8
C9 C10 C11 118.4(12)
C11 C10 H10 120.8
C10 C11 H11 119.6
C12 C11 C10 120.9(14)
C12 C11 H11 119.6
C11 C12 H12 119.7
C11 C12 C13 120.6(11)
C13 C12 H12 119.7
C12 C13 H13 120.0
C14 C13 C12 120.0(12)
C14 C13 H13 120.0
C9 C14 C13 118.8(11)
C9 C14 H14 120.6
C13 C14 H14 120.6
N1 C8 H8 116.2
N1 C8 C6 127.6(6)
C6 C8 H8 116.2
C7 C6 C8 125.2(6)
C7 C6 C5 119.4(7)
C5 C6 C8 115.3(6)
O2 C7 C6 126.1(6)
O2 C7 C2 115.0(6)
C6 C7 C2 118.9(6)
O5 C17 O4 123.7(7)
O5 C17 C18 119.0(8)
O4 C17 C18 117.3(7)
C17 C18 H18A 109.5
C17 C18 H18B 109.5
C17 C18 H18C 109.5
H18A C18 H18B 109.5
H18A C18 H18C 109.5
H18B C18 H18C 109.5
O7 C23 O8 125.5(7)
O7 C23 C24 119.5(7)
O8 C23 C24 115.0(7)
C31 C30 C32 124.6(7)
C29 C30 C31 119.5(7)
C29 C30 C32 115.9(7)
N2 C32 C30 128.8(7)
N2 C32 H32 115.6
C30 C32 H32 115.6
N2 C33 H33 107.9
N2 C33 C34 109.1(7)
N2 C33 C35 110.7(6)
C34 C33 H33 107.9
C35 C33 H33 107.9
C35 C33 C34 113.1(7)
C33 C34 H34A 109.5
C33 C34 H34B 109.5
C33 C34 H34C 109.5
H34A C34 H34B 109.5
H34A C34 H34C 109.5
H34B C34 H34C 109.5
C40 C35 C33 122.9(8)
C40 C35 C36 118.2(9)
C36 C35 C33 118.9(9)
C35 C40 H40 119.0
C35 C40 C39 121.9(11)
C39 C40 H40 119.0
C40 C39 H39 120.6
C40 C39 C38 118.7(13)
C38 C39 H39 120.6
C39 C38 H38 120.3
C37 C38 C39 119.4(11)
C37 C38 H38 120.3
C38 C37 H37 121.0
C36 C37 C38 118.0(13)
C36 C37 H37 121.0
C35 C36 C37 123.6(12)
C35 C36 H36 118.2
C37 C36 H36 118.2
C30 C29 H29 119.2
C28 C29 C30 121.5(8)
C28 C29 H29 119.2
C29 C28 H28 120.5
C27 C28 C29 119.0(7)
C27 C28 H28 120.5
C28 C27 H27 119.3
C26 C27 C28 121.4(8)
C26 C27 H27 119.3
O12 C26 C31 113.2(6)
C27 C26 O12 125.4(7)
C27 C26 C31 121.4(7)
O12 C25 H25A 109.5
O12 C25 H25B 109.5
O12 C25 H25C 109.5
H25A C25 H25B 109.5
H25A C25 H25C 109.5
H25B C25 H25C 109.5
O9 C21 C22 116.2(9)
O10 C21 O9 122.0(7)
O10 C21 C22 121.7(9)
C21 C22 H22A 109.5
C21 C22 H22B 109.5
C21 C22 H22C 109.5
H22A C22 H22B 109.5
H22A C22 H22C 109.5
H22B C22 H22C 109.5
C23 C24 H24A 109.5
C23 C24 H24B 109.5
C23 C24 H24C 109.5
H24A C24 H24B 109.5
H24A C24 H24C 109.5
H24B C24 H24C 109.5
O6 C19 O3 123.7(6)
O6 C19 C20 117.8(8)
O3 C19 C20 118.5(7)
C19 C20 H20A 109.5
C19 C20 H20B 109.5
C19 C20 H20C 109.5
H20A C20 H20B 109.5
H20A C20 H20C 109.5
H20B C20 H20C 109.5
O1 C2 C7 114.0(5)
O1 C2 C3 125.1(6)
C3 C2 C7 120.9(6)
C2 C3 H3 119.7
C2 C3 C4 120.6(7)
C4 C3 H3 119.7
C3 C4 H4 121.2
C5 C4 C3 117.6(7)
C5 C4 H4 121.2
C6 C5 H5 118.8
C4 C5 C6 122.5(7)
C4 C5 H5 118.8
O1 C1 H1A 109.5
O1 C1 H1B 109.5
O1 C1 H1C 109.5
H1A C1 H1B 109.5
H1A C1 H1C 109.5
H1B C1 H1C 109.5

loop_
_geom_bond_atom_site_label_1
_geom_bond_atom_site_label_2
_geom_bond_distance
Zn1 N1 2.021(6)
Zn1 O2 1.941(4)
Zn1 O4 1.933(5)
Zn1 O3 1.963(5)
Zn2 O2 2.420(5)
Zn2 O5 2.361(5)
Zn2 O7 2.428(6)
Zn2 O11 2.428(5)
Zn2 O10 2.353(6)
Zn2 O6 2.361(6)
Zn3 O8 1.926(6)
Zn3 O11 1.963(5)
Zn3 O9 1.944(6)
Zn3 N2 2.027(6)
N1 C15 1.500(9)
N1 C8 1.229(10)
O2 C7 1.348(8)
O5 C17 1.239(10)
O4 C17 1.241(10)
O7 C23 1.214(9)
O8 C23 1.258(10)
O11 C31 1.308(8)
O12 C26 1.374(9)
O12 C25 1.404(8)
O9 C21 1.292(11)
O10 C21 1.218(10)
O6 C19 1.249(9)
O3 C19 1.252(9)
O1 C2 1.373(8)
O1 C1 1.443(9)
C31 C30 1.412(10)
C31 C26 1.427(10)
N2 C32 1.314(11)
N2 C33 1.492(9)
C15 H15 0.9800
C15 C16 1.491(11)
C15 C9 1.545(8)
C16 H16A 0.9600
C16 H16B 0.9600
C16 H16C 0.9600
C9 C10 1.386(12)
C9 C14 1.369(12)
C10 H10 0.9300
C10 C11 1.415(17)
C11 H11 0.9300
C11 C12 1.30(3)
C12 H12 0.9300
C12 C13 1.40(3)
C13 H13 0.9300
C13 C14 1.387(16)
C14 H14 0.9300
C8 H8 0.9300
C8 C6 1.484(10)
C6 C7 1.366(10)
C6 C5 1.419(10)
C7 C2 1.433(9)
C17 C18 1.515(11)
C18 H18A 0.9600
C18 H18B 0.9600
C18 H18C 0.9600
C23 C24 1.552(12)
C30 C32 1.414(11)
C30 C29 1.404(10)
C32 H32 0.9300
C33 H33 0.9800
C33 C34 1.512(14)
C33 C35 1.508(12)
C34 H34A 0.9600
C34 H34B 0.9600
C34 H34C 0.9600
C35 C40 1.359(14)
C35 C36 1.368(13)
C40 H40 0.9300
C40 C39 1.408(17)
C39 H39 0.9300
C39 C38 1.42(2)
C38 H38 0.9300
C38 C37 1.40(2)
C37 H37 0.9300
C37 C36 1.392(17)
C36 H36 0.9300
C29 H29 0.9300
C29 C28 1.387(13)
C28 H28 0.9300
C28 C27 1.371(13)
C27 H27 0.9300
C27 C26 1.366(11)
C25 H25A 0.9600
C25 H25B 0.9600
C25 H25C 0.9600
C21 C22 1.484(13)
C22 H22A 0.9600
C22 H22B 0.9600
C22 H22C 0.9600
C24 H24A 0.9600
C24 H24B 0.9600
C24 H24C 0.9600
C19 C20 1.497(12)
C20 H20A 0.9600
C20 H20B 0.9600
C20 H20C 0.9600
C2 C3 1.374(10)
C3 H3 0.9300
C3 C4 1.414(12)
C4 H4 0.9300
C4 C5 1.381(12)
C5 H5 0.9300
C1 H1A 0.9600
C1 H1B 0.9600
C1 H1C 0.9600

loop_
_geom_torsion_atom_site_label_1
_geom_torsion_atom_site_label_2
_geom_torsion_atom_site_label_3
_geom_torsion_atom_site_label_4
_geom_torsion
Zn1 N1 C15 C16 5.7(8)
Zn1 N1 C15 C9 131.8(5)
Zn1 N1 C8 C6 -2.8(11)
Zn1 O2 C7 C6 -3.4(9)
Zn1 O2 C7 C2 175.3(4)
Zn1 O4 C17 O5 2.7(10)
Zn1 O4 C17 C18 -177.7(7)
Zn1 O3 C19 O6 2.3(10)
Zn1 O3 C19 C20 -178.8(8)
Zn2 O2 C7 C6 -178.9(5)
Zn2 O2 C7 C2 -0.2(8)
Zn2 O5 C17 O4 -3.6(18)
Zn2 O5 C17 C18 176.8(10)
Zn2 O7 C23 O8 -7.3(16)
Zn2 O7 C23 C24 172.1(8)
Zn2 O11 C31 C30 164.3(5)
Zn2 O11 C31 C26 -15.0(9)
Zn2 O10 C21 O9 -25.2(19)
Zn2 O10 C21 C22 150.1(13)
Zn2 O6 C19 O3 -18.4(15)
Zn2 O6 C19 C20 162.6(9)
Zn3 O8 C23 O7 -3.3(11)
Zn3 O8 C23 C24 177.3(7)
Zn3 O11 C31 C30 1.3(10)
Zn3 O11 C31 C26 -178.0(4)
Zn3 O9 C21 O10 0.8(11)
Zn3 O9 C21 C22 -174.7(9)
Zn3 N2 C32 C30 -6.0(11)
Zn3 N2 C33 C34 -27.6(9)
Zn3 N2 C33 C35 97.4(7)
N1 Zn1 O2 Zn2 -176.9(2)
N1 Zn1 O2 C7 6.7(5)
N1 Zn1 O4 C17 -146.3(5)
N1 Zn1 O3 C19 145.2(5)
N1 C15 C9 C10 142.2(9)
N1 C15 C9 C14 -42.1(10)
N1 C8 C6 C7 8.8(13)
N1 C8 C6 C5 -175.4(8)
O2 Zn1 N1 C15 171.8(5)
O2 Zn1 N1 C8 -3.7(6)
O2 Zn1 O4 C17 -37.1(6)
O2 Zn1 O3 C19 39.2(6)
O2 Zn2 O5 C17 28.1(12)
O2 Zn2 O7 C23 -158.9(9)
O2 Zn2 O11 Zn3 140.8(2)
O2 Zn2 O11 C31 -24.7(6)
O2 Zn2 O10 C21 -128.2(14)
O2 Zn2 O6 C19 -8.0(10)
O2 C7 C2 O1 -0.5(8)
O2 C7 C2 C3 -178.7(7)
O5 Zn2 O2 Zn1 -43.7(2)
O5 Zn2 O2 C7 132.3(6)
O5 Zn2 O7 C23 -125.7(10)
O5 Zn2 O11 Zn3 -14.2(5)
O5 Zn2 O11 C31 -179.7(6)
O5 Zn2 O10 C21 159.4(14)
O5 Zn2 O6 C19 69.1(10)
O4 Zn1 N1 C15 -69.9(5)
O4 Zn1 N1 C8 114.7(6)
O4 Zn1 O2 Zn2 62.7(3)
O4 Zn1 O2 C7 -113.8(5)
O4 Zn1 O3 C19 -86.2(6)
O7 Zn2 O2 Zn1 -9.8(5)
O7 Zn2 O2 C7 166.2(5)
O7 Zn2 O5 C17 -137.2(13)
O7 Zn2 O11 Zn3 -49.3(2)
O7 Zn2 O11 C31 145.2(6)
O7 Zn2 O10 C21 76.8(14)
O7 Zn2 O6 C19 151.6(10)
O8 Zn3 O11 Zn2 65.2(3)
O8 Zn3 O11 C31 -128.5(5)
O8 Zn3 O9 C21 -85.8(7)
O8 Zn3 N2 C32 127.5(6)
O8 Zn3 N2 C33 -56.7(6)
O11 Zn2 O2 Zn1 148.1(2)
O11 Zn2 O2 C7 -35.8(6)
O11 Zn2 O5 C17 -171.3(11)
O11 Zn2 O7 C23 38.4(10)
O11 Zn2 O10 C21 0.7(14)
O11 Zn2 O6 C19 -137.1(10)
O11 Zn3 O8 C23 -31.6(6)
O11 Zn3 O9 C21 42.3(7)
O11 Zn3 N2 C32 9.7(6)
O11 Zn3 N2 C33 -174.5(6)
O11 C31 C30 C32 6.4(12)
O11 C31 C30 C29 -176.7(7)
O11 C31 C26 O12 -1.4(9)
O11 C31 C26 C27 176.1(7)
O9 Zn3 O8 C23 98.2(6)
O9 Zn3 O11 Zn2 -61.8(3)
O9 Zn3 O11 C31 104.5(6)
O9 Zn3 N2 C32 -108.9(6)
O9 Zn3 N2 C33 66.9(6)
O10 Zn2 O2 Zn1 -120.6(2)
O10 Zn2 O2 C7 55.4(6)
O10 Zn2 O5 C17 139.3(13)
O10 Zn2 O7 C23 -42.4(10)
O10 Zn2 O11 Zn3 35.8(2)
O10 Zn2 O11 C31 -129.8(6)
O10 Zn2 O6 C19 107.2(11)
O6 Zn2 O2 Zn1 40.5(2)
O6 Zn2 O2 C7 -143.4(5)
O6 Zn2 O5 C17 -52.9(13)
O6 Zn2 O7 C23 151.4(10)
O6 Zn2 O11 Zn3 -126.1(2)
O6 Zn2 O11 C31 68.3(6)
O6 Zn2 O10 C21 121.3(13)
O3 Zn1 N1 C15 56.3(5)
O3 Zn1 N1 C8 -119.2(6)
O3 Zn1 O2 Zn2 -61.9(3)
O3 Zn1 O2 C7 121.7(5)
O3 Zn1 O4 C17 87.6(6)
O1 C2 C3 C4 -177.9(8)
C31 C30 C32 N2 -3.4(13)
C31 C30 C29 C28 -1.5(12)
N2 Zn3 O8 C23 -139.5(6)
N2 Zn3 O11 Zn2 -174.0(2)
N2 Zn3 O11 C31 -7.8(6)
N2 Zn3 O9 C21 147.1(6)
N2 C33 C35 C40 -55.3(11)
N2 C33 C35 C36 123.6(8)
C15 N1 C8 C6 -178.5(6)
C15 C9 C10 C11 173.2(13)
C15 C9 C14 C13 -174.4(11)
C16 C15 C9 C10 -92.7(10)
C16 C15 C9 C14 83.0(10)
C9 C10 C11 C12 6(3)
C10 C9 C14 C13 1.2(17)
C10 C11 C12 C13 -8(3)
C11 C12 C13 C14 7(3)
C12 C13 C14 C9 -3(2)
C14 C9 C10 C11 -2.4(19)
C8 N1 C15 C16 -178.7(8)
C8 N1 C15 C9 -52.6(8)
C8 C6 C7 O2 -5.0(12)
C8 C6 C7 C2 176.3(6)
C8 C6 C5 C4 -177.7(9)
C6 C7 C2 O1 178.3(6)
C6 C7 C2 C3 0.1(10)
C7 C6 C5 C4 -1.5(14)
C7 C2 C3 C4 0.2(12)
C30 C31 C26 O12 179.2(6)
C30 C31 C26 C27 -3.2(10)
C30 C29 C28 C27 0.9(13)
C32 N2 C33 C34 148.2(8)
C32 N2 C33 C35 -86.7(8)
C32 C30 C29 C28 175.6(8)
C33 N2 C32 C30 178.0(7)
C33 C35 C40 C39 180.0(9)
C33 C35 C36 C37 177.9(9)
C34 C33 C35 C40 67.5(11)
C34 C33 C35 C36 -113.6(9)
C35 C40 C39 C38 -0.2(17)
C40 C35 C36 C37 -3.1(15)
C40 C39 C38 C37 1.2(18)
C39 C38 C37 C36 -3.1(19)
C38 C37 C36 C35 4.2(17)
C36 C35 C40 C39 1.0(15)
C29 C30 C32 N2 179.6(8)
C29 C28 C27 C26 -1.5(13)
C28 C27 C26 O12 180.0(7)
C28 C27 C26 C31 2.7(12)
C26 C31 C30 C32 -174.3(7)
C26 C31 C30 C29 2.6(10)
C25 O12 C26 C31 -179.9(7)
C25 O12 C26 C27 2.6(12)
C2 C3 C4 C5 -1.0(15)
C3 C4 C5 C6 1.7(15)
C5 C6 C7 O2 179.3(7)
C5 C6 C7 C2 0.6(11)
C1 O1 C2 C7 -175.4(6)
C1 O1 C2 C3 2.8(11)
